data_2220033
loop_
_publ_author_name
'Shi, Qing-Yuan'
'Li, Zhi-Cheng'
'Cheng, Zong-Sheng'
'Tan, Jing-Bo'
'Liu, Jia-Lun'

_publ_section_title
Bis(\m-2-hydroxybenozato)-\k^3^<i>O</i>,<i>O</i>':<i>O</i>';\k^3^<i>O</i>:<i>O</i>,<i>O</i>'-bis[(2-hydroxybenozato-\k^2^<i>O</i>,<i>O</i>')(1,10-phenanthroline-\k^2^<i>N</i>,<i>N</i>')cadmium(II)]
_journal_coeditor_code ZL2145
_journal_issue 11
_journal_name_full 'Acta Crystallographica Section E'
_journal_page_first m1458
_journal_paper_doi 10.1107/S1600536808033886
_journal_volume 64
_journal_year 2008
_chemical_formula_iupac '[Cd2 (C7 H5 O3)4 (C12 H8 N2)2]'
_chemical_formula_moiety 'C52 H36 Cd2 N4 O12'
_chemical_formula_sum 'C52 H36 Cd2 N4 O12'
_chemical_formula_weight 1133.65
_chemical_name_systematic
;
Bis(\m-2-hydroxybenozato)-
\k^3^<i>O</i>,<i>O</i>':<i>O</i>';\k^3^<i>O</i>:<i>O</i>,<i>O</i>'-
bis[(2-hydroxybenozato-\k^2^<i>O</i>,<i>O</i>')(1,10-phenanthroline-
\k^2^<i>N</i>,<i>N</i>')cadmium(II)]
;
_space_group_IT_number 15
_symmetry_cell_setting monoclinic
_symmetry_space_group_name_Hall '-C 2yc'
_symmetry_space_group_name_H-M 'C 1 2/c 1'
_atom_sites_solution_hydrogens geom
_atom_sites_solution_primary direct
_atom_sites_solution_secondary difmap
_audit_creation_method SHELXL-97
_cell_angle_alpha 90.00
_cell_angle_beta 130.7700(10)
_cell_angle_gamma 90.00
_cell_formula_units_Z 4
_cell_length_a 27.9391(19)
_cell_length_b 10.3078(7)
_cell_length_c 20.468(2)
_cell_measurement_reflns_used 4082
_cell_measurement_temperature 298(2)
_cell_measurement_theta_max 27.40
_cell_measurement_theta_min 1.92
_cell_volume 4464.2(6)
_computing_cell_refinement 'SAINT (Bruker, 1999)'
_computing_data_collection 'SMART (Bruker, 1998)'
_computing_data_reduction 'SAINT (Bruker, 1999)'
_computing_molecular_graphics 'SHELXTL (Sheldrick, 2008) and ORTEP-3 (Farrugia, 1997)'
_computing_publication_material 'SHELXTL (Sheldrick, 2008)'
_computing_structure_refinement 'SHELXL97 (Sheldrick, 2008)'
_computing_structure_solution 'SHELXS97 (Sheldrick, 2008)'
_diffrn_ambient_temperature 298(2)
_diffrn_measured_fraction_theta_full 0.999
_diffrn_measured_fraction_theta_max 0.999
_diffrn_measurement_device_type 'Bruker SMART APEXII CCD area-detector'
_diffrn_measurement_method '\f and \w'
_diffrn_radiation_monochromator graphite
_diffrn_radiation_source 'fine-focus sealed tube'
_diffrn_radiation_type MoK\a
_diffrn_radiation_wavelength 0.71073
_diffrn_reflns_av_R_equivalents 0.0266
_diffrn_reflns_av_sigmaI/netI 0.0306
_diffrn_reflns_limit_h_max 23
_diffrn_reflns_limit_h_min -34
_diffrn_reflns_limit_k_max 12
_diffrn_reflns_limit_k_min -12
_diffrn_reflns_limit_l_max 25
_diffrn_reflns_limit_l_min -18
_diffrn_reflns_number 11963
_diffrn_reflns_theta_full 26.00
_diffrn_reflns_theta_max 26.00
_diffrn_reflns_theta_min 1.92
_exptl_absorpt_coefficient_mu 1.026
_exptl_absorpt_correction_T_max 0.8369
_exptl_absorpt_correction_T_min 0.7483
_exptl_absorpt_correction_type multi-scan
_exptl_absorpt_process_details '(SADABS; Sheldrick, 1996)'
_exptl_crystal_colour colorless
_exptl_crystal_density_diffrn 1.687
_exptl_crystal_density_method 'not measured'
_exptl_crystal_description block
_exptl_crystal_F_000 2272
_exptl_crystal_size_max 0.30
_exptl_crystal_size_mid 0.25
_exptl_crystal_size_min 0.18
_refine_diff_density_max 0.251
_refine_diff_density_min -0.357
_refine_ls_extinction_method none
_refine_ls_goodness_of_fit_ref 1.063
_refine_ls_hydrogen_treatment constr
_refine_ls_matrix_type full
_refine_ls_number_parameters 316
_refine_ls_number_reflns 4390
_refine_ls_number_restraints 0
_refine_ls_restrained_S_all 1.063
_refine_ls_R_factor_all 0.0337
_refine_ls_R_factor_gt 0.0256
_refine_ls_shift/su_max 0.001
_refine_ls_shift/su_mean 0.000
_refine_ls_structure_factor_coef Fsqd
_refine_ls_weighting_details 'calc w=1/[\s^2^(Fo^2^)+(0.0314P)^2^+1.2193P] where P=(Fo^2^+2Fc^2^)/3'
_refine_ls_weighting_scheme calc
_refine_ls_wR_factor_gt 0.0628
_refine_ls_wR_factor_ref 0.0667
_reflns_number_gt 3671
_reflns_number_total 4390
_reflns_threshold_expression I>2\s(I)
_cod_data_source_file zl2145.cif
_cod_data_source_block I
_cod_original_sg_symbol_H-M 'C 2/c'
_cod_database_code 2220033
_cod_database_fobs_code 2220033

loop_
_symmetry_equiv_pos_as_xyz
'x, y, z'
'-x, y, -z+1/2'
'x+1/2, y+1/2, z'
'-x+1/2, y+1/2, -z+1/2'
'-x, -y, -z'
'x, -y, z-1/2'
'-x+1/2, -y+1/2, -z'
'x+1/2, -y+1/2, z-1/2'

loop_
_atom_site_type_symbol
_atom_site_label
_atom_site_fract_x
_atom_site_fract_y
_atom_site_fract_z
_atom_site_U_iso_or_equiv
_atom_site_adp_type
_atom_site_calc_flag
_atom_site_refinement_flags
_atom_site_occupancy
C C1 0.13185(12) 0.5408(3) 0.40308(16) 0.0477(6) Uani d . 1
H H1 0.1436 0.4625 0.4326 0.057 Uiso calc R 1
C C2 0.15571(15) 0.6556(3) 0.4506(2) 0.0609(8) Uani d . 1
H H2 0.1832 0.6534 0.5105 0.073 Uiso calc R 1
C C3 0.13835(14) 0.7702(3) 0.40838(19) 0.0644(8) Uani d . 1
H H3 0.1536 0.8474 0.4394 0.077 Uiso calc R 1
C C4 0.09731(13) 0.7733(3) 0.31771(18) 0.0491(7) Uani d . 1
C C5 0.07771(16) 0.8903(3) 0.2685(2) 0.0652(9) Uani d . 1
H H5 0.0920 0.9697 0.2971 0.078 Uiso calc R 1
C C6 0.03932(15) 0.8881(3) 0.1826(2) 0.0604(8) Uani d . 1
H H6 0.0278 0.9657 0.1524 0.072 Uiso calc R 1
C C7 0.01567(12) 0.7686(2) 0.13628(17) 0.0448(6) Uani d . 1
C C8 -0.02500(12) 0.7611(3) 0.04561(18) 0.0517(7) Uani d . 1
H H8 -0.0379 0.8367 0.0131 0.062 Uiso calc R 1
C C9 -0.04538(13) 0.6440(3) 0.00554(18) 0.0510(7) Uani d . 1
H H9 -0.0719 0.6383 -0.0542 0.061 Uiso calc R 1
C C10 -0.02569(11) 0.5324(3) 0.05582(16) 0.0438(6) Uani d . 1
H H10 -0.0399 0.4524 0.0281 0.053 Uiso calc R 1
C C11 0.03313(11) 0.6513(2) 0.18132(16) 0.0352(5) Uani d . 1
C C12 0.07583(11) 0.6531(2) 0.27488(16) 0.0362(5) Uani d . 1
C C13 0.16216(11) 0.2707(2) 0.25844(15) 0.0393(6) Uani d . 1
C C14 0.22134(11) 0.2278(2) 0.27919(16) 0.0407(6) Uani d . 1
C C15 0.26018(13) 0.1335(3) 0.34283(19) 0.0518(7) Uani d . 1
C C16 0.31708(14) 0.1016(3) 0.3645(2) 0.0701(9) Uani d . 1
H H16 0.3431 0.0400 0.4071 0.084 Uiso calc R 1
C C17 0.33538(17) 0.1594(4) 0.3243(3) 0.0817(12) Uani d . 1
H H17 0.3737 0.1362 0.3395 0.098 Uiso calc R 1
C C18 0.29839(16) 0.2517(4) 0.2617(3) 0.0750(10) Uani d . 1
H H18 0.3114 0.2908 0.2346 0.090 Uiso calc R 1
C C19 0.24122(14) 0.2856(3) 0.2392(2) 0.0558(7) Uani d . 1
H H19 0.2159 0.3480 0.1969 0.067 Uiso calc R 1
C C20 -0.05515(11) 0.2173(2) 0.10588(15) 0.0382(5) Uani d . 1
C C21 -0.11314(11) 0.1442(2) 0.03654(15) 0.0361(5) Uani d . 1
C C22 -0.11635(12) 0.0730(2) -0.02440(15) 0.0432(6) Uani d . 1
C C23 -0.17163(14) 0.0033(3) -0.08804(16) 0.0565(8) Uani d . 1
H H23 -0.1743 -0.0454 -0.1285 0.068 Uiso calc R 1
C C24 -0.22170(13) 0.0073(3) -0.09029(18) 0.0607(8) Uani d . 1
H H24 -0.2581 -0.0396 -0.1324 0.073 Uiso calc R 1
C C25 -0.21937(13) 0.0784(3) -0.03221(18) 0.0576(8) Uani d . 1
H H25 -0.2541 0.0811 -0.0353 0.069 Uiso calc R 1
C C26 -0.16526(12) 0.1463(2) 0.03120(17) 0.0451(6) Uani d . 1
H H26 -0.1636 0.1944 0.0711 0.054 Uiso calc R 1
Cd Cd1 0.057575(8) 0.350425(15) 0.231588(11) 0.03562(7) Uani d . 1
N N1 0.09300(9) 0.53845(19) 0.31732(12) 0.0372(4) Uani d . 1
N N2 0.01241(8) 0.53497(18) 0.14148(12) 0.0361(4) Uani d . 1
O O1 0.13009(8) 0.36071(17) 0.20625(12) 0.0517(5) Uani d . 1
O O2 0.14511(8) 0.21631(18) 0.29634(11) 0.0497(5) Uani d . 1
O O3 0.24496(10) 0.0733(2) 0.38541(14) 0.0733(6) Uani d . 1
H H3A 0.2083 0.0907 0.3625 0.110 Uiso d R 1
O O4 -0.00846(8) 0.21515(17) 0.10927(12) 0.0527(5) Uani d . 1
O O5 0.05244(8) 0.28218(18) 0.34009(12) 0.0516(5) Uani d . 1
O O6 -0.06878(9) 0.06944(18) -0.02577(12) 0.0582(5) Uani d . 1
H H6A -0.0397 0.1157 0.0128 0.087 Uiso d R 1

loop_
_atom_site_aniso_label
_atom_site_aniso_U_11
_atom_site_aniso_U_22
_atom_site_aniso_U_33
_atom_site_aniso_U_12
_atom_site_aniso_U_13
_atom_site_aniso_U_23
C1 0.0451(14) 0.0544(16) 0.0402(15) 0.0009(12) 0.0264(12) 0.0023(12)
C2 0.0598(19) 0.074(2) 0.0388(15) -0.0100(15) 0.0276(14) -0.0083(14)
C3 0.075(2) 0.0561(19) 0.0585(19) -0.0184(16) 0.0419(17) -0.0227(15)
C4 0.0547(16) 0.0434(15) 0.0540(17) -0.0046(12) 0.0375(14) -0.0069(12)
C5 0.083(2) 0.0347(15) 0.079(2) -0.0069(15) 0.0531(19) -0.0092(15)
C6 0.081(2) 0.0320(14) 0.074(2) 0.0066(14) 0.0534(19) 0.0109(14)
C7 0.0488(14) 0.0373(14) 0.0556(16) 0.0067(11) 0.0373(13) 0.0082(12)
C8 0.0521(16) 0.0519(17) 0.0555(17) 0.0147(13) 0.0370(14) 0.0210(14)
C9 0.0466(15) 0.0615(19) 0.0398(15) 0.0083(13) 0.0260(13) 0.0099(13)
C10 0.0407(13) 0.0445(14) 0.0398(14) 0.0001(11) 0.0235(12) 0.0003(11)
C11 0.0358(12) 0.0347(13) 0.0438(14) 0.0014(9) 0.0298(12) 0.0025(10)
C12 0.0361(12) 0.0362(13) 0.0426(14) -0.0019(10) 0.0284(11) -0.0020(10)
C13 0.0359(13) 0.0407(14) 0.0367(13) -0.0027(10) 0.0217(11) -0.0052(11)
C14 0.0380(13) 0.0415(14) 0.0453(14) -0.0039(10) 0.0284(12) -0.0091(11)
C15 0.0413(15) 0.0504(17) 0.0551(17) 0.0027(12) 0.0277(14) -0.0097(13)
C16 0.0430(16) 0.072(2) 0.079(2) 0.0128(15) 0.0329(17) -0.0067(18)
C17 0.052(2) 0.089(3) 0.110(3) -0.0032(18) 0.055(2) -0.035(2)
C18 0.080(2) 0.082(2) 0.106(3) -0.026(2) 0.079(2) -0.032(2)
C19 0.0632(18) 0.0562(18) 0.0655(19) -0.0087(14) 0.0498(16) -0.0096(14)
C20 0.0415(13) 0.0274(12) 0.0391(13) -0.0002(10) 0.0233(11) 0.0027(10)
C21 0.0396(13) 0.0301(12) 0.0340(12) -0.0005(9) 0.0219(11) 0.0025(9)
C22 0.0543(15) 0.0336(14) 0.0392(14) 0.0038(11) 0.0295(12) 0.0044(11)
C23 0.0702(19) 0.0434(16) 0.0355(15) -0.0025(13) 0.0256(14) -0.0060(12)
C24 0.0474(17) 0.0550(18) 0.0412(16) -0.0091(13) 0.0121(13) -0.0018(13)
C25 0.0417(15) 0.0582(18) 0.0542(18) -0.0056(13) 0.0231(14) 0.0044(14)
C26 0.0446(14) 0.0438(15) 0.0421(14) 0.0004(11) 0.0261(12) 0.0022(11)
Cd1 0.03456(11) 0.03147(11) 0.03994(12) 0.00079(7) 0.02394(9) 0.00196(7)
N1 0.0367(10) 0.0370(11) 0.0375(11) 0.0005(8) 0.0240(9) 0.0023(9)
N2 0.0336(10) 0.0365(11) 0.0373(11) 0.0004(8) 0.0228(9) 0.0009(8)
O1 0.0432(10) 0.0568(12) 0.0545(11) 0.0086(8) 0.0316(9) 0.0137(9)
O2 0.0457(10) 0.0594(12) 0.0537(11) 0.0101(9) 0.0367(9) 0.0135(9)
O3 0.0634(13) 0.0808(16) 0.0761(15) 0.0276(11) 0.0457(12) 0.0327(13)
O4 0.0434(10) 0.0479(11) 0.0676(13) -0.0064(8) 0.0367(10) -0.0098(9)
O5 0.0585(11) 0.0506(11) 0.0498(11) 0.0123(9) 0.0373(10) 0.0157(9)
O6 0.0736(13) 0.0545(12) 0.0648(13) -0.0001(10) 0.0532(11) -0.0074(10)

loop_
_atom_type_symbol
_atom_type_description
_atom_type_scat_dispersion_real
_atom_type_scat_dispersion_imag
_atom_type_scat_source
C C 0.0033 0.0016 'International Tables Vol C Tables 4.2.6.8 and 6.1.1.4'
H H 0.0000 0.0000 'International Tables Vol C Tables 4.2.6.8 and 6.1.1.4'
Cd Cd -0.8075 1.2024 'International Tables Vol C Tables 4.2.6.8 and 6.1.1.4'
N N 0.0061 0.0033 'International Tables Vol C Tables 4.2.6.8 and 6.1.1.4'
O O 0.0106 0.0060 'International Tables Vol C Tables 4.2.6.8 and 6.1.1.4'

loop_
_geom_angle_atom_site_label_1
_geom_angle_atom_site_label_2
_geom_angle_atom_site_label_3
_geom_angle_site_symmetry_1
_geom_angle_site_symmetry_3
_geom_angle
N1 C1 C2 . . 122.8(3)
N1 C1 H1 . . 118.6
C2 C1 H1 . . 118.6
C3 C2 C1 . . 119.1(3)
C3 C2 H2 . . 120.4
C1 C2 H2 . . 120.4
C2 C3 C4 . . 120.4(3)
C2 C3 H3 . . 119.8
C4 C3 H3 . . 119.8
C12 C4 C3 . . 116.8(3)
C12 C4 C5 . . 119.5(3)
C3 C4 C5 . . 123.7(3)
C6 C5 C4 . . 121.4(3)
C6 C5 H5 . . 119.3
C4 C5 H5 . . 119.3
C5 C6 C7 . . 121.0(3)
C5 C6 H6 . . 119.5
C7 C6 H6 . . 119.5
C11 C7 C8 . . 117.0(2)
C11 C7 C6 . . 119.8(3)
C8 C7 C6 . . 123.2(2)
C9 C8 C7 . . 120.2(2)
C9 C8 H8 . . 119.9
C7 C8 H8 . . 119.9
C8 C9 C10 . . 118.7(3)
C8 C9 H9 . . 120.7
C10 C9 H9 . . 120.7
N2 C10 C9 . . 123.1(2)
N2 C10 H10 . . 118.4
C9 C10 H10 . . 118.4
N2 C11 C7 . . 122.8(2)
N2 C11 C12 . . 117.8(2)
C7 C11 C12 . . 119.4(2)
N1 C12 C4 . . 122.7(2)
N1 C12 C11 . . 118.5(2)
C4 C12 C11 . . 118.8(2)
O1 C13 O2 . . 120.2(2)
O1 C13 C14 . . 120.7(2)
O2 C13 C14 . . 119.0(2)
C19 C14 C15 . . 118.7(3)
C19 C14 C13 . . 120.3(2)
C15 C14 C13 . . 120.9(2)
O3 C15 C16 . . 117.8(3)
O3 C15 C14 . . 122.7(2)
C16 C15 C14 . . 119.5(3)
C17 C16 C15 . . 120.7(3)
C17 C16 H16 . . 119.6
C15 C16 H16 . . 119.6
C16 C17 C18 . . 121.2(3)
C16 C17 H17 . . 119.4
C18 C17 H17 . . 119.4
C17 C18 C19 . . 119.0(3)
C17 C18 H18 . . 120.5
C19 C18 H18 . . 120.5
C14 C19 C18 . . 120.9(3)
C14 C19 H19 . . 119.5
C18 C19 H19 . . 119.5
O5 C20 O4 2 . 119.8(2)
O5 C20 C21 2 . 121.0(2)
O4 C20 C21 . . 119.2(2)
C26 C21 C22 . . 119.0(2)
C26 C21 C20 . . 120.1(2)
C22 C21 C20 . . 120.9(2)
O6 C22 C21 . . 122.9(2)
O6 C22 C23 . . 118.0(2)
C21 C22 C23 . . 119.1(3)
C24 C23 C22 . . 119.8(3)
C24 C23 H23 . . 120.1
C22 C23 H23 . . 120.1
C25 C24 C23 . . 121.4(3)
C25 C24 H24 . . 119.3
C23 C24 H24 . . 119.3
C24 C25 C26 . . 119.6(3)
C24 C25 H25 . . 120.2
C26 C25 H25 . . 120.2
C25 C26 C21 . . 121.1(3)
C25 C26 H26 . . 119.5
C21 C26 H26 . . 119.5
O2 Cd1 N1 . . 106.89(7)
O2 Cd1 N2 . . 138.63(6)
N1 Cd1 N2 . . 70.68(7)
O2 Cd1 O4 . . 93.20(6)
N1 Cd1 O4 . . 158.83(6)
N2 Cd1 O4 . . 89.92(6)
O2 Cd1 O1 . . 55.09(6)
N1 Cd1 O1 . . 96.97(7)
N2 Cd1 O1 . . 83.78(6)
O4 Cd1 O1 . . 88.99(7)
O2 Cd1 O5 . . 88.55(6)
N1 Cd1 O5 . . 78.67(7)
N2 Cd1 O5 . . 128.98(6)
O4 Cd1 O5 . . 109.11(7)
O1 Cd1 O5 . . 140.82(6)
O2 Cd1 O5 . 2 126.96(6)
N1 Cd1 O5 . 2 115.33(6)
N2 Cd1 O5 . 2 86.73(6)
O4 Cd1 O5 . 2 53.13(6)
O1 Cd1 O5 . 2 140.94(6)
O5 Cd1 O5 . 2 70.66(7)
C1 N1 C12 . . 118.2(2)
C1 N1 Cd1 . . 125.56(17)
C12 N1 Cd1 . . 116.05(15)
C10 N2 C11 . . 118.2(2)
C10 N2 Cd1 . . 124.98(16)
C11 N2 Cd1 . . 116.38(15)
C13 O1 Cd1 . . 91.02(15)
C13 O2 Cd1 . . 93.65(15)
C15 O3 H3A . . 109.4
C20 O4 Cd1 . . 96.43(15)
C20 O5 Cd1 2 . 163.72(17)
C20 O5 Cd1 2 2 90.61(15)
Cd1 O5 Cd1 . 2 99.62(6)
C22 O6 H6A . . 109.5

loop_
_geom_bond_atom_site_label_1
_geom_bond_atom_site_label_2
_geom_bond_site_symmetry_2
_geom_bond_distance
C1 N1 . 1.331(3)
C1 C2 . 1.394(4)
C1 H1 . 0.9300
C2 C3 . 1.353(4)
C2 H2 . 0.9300
C3 C4 . 1.407(4)
C3 H3 . 0.9300
C4 C12 . 1.406(3)
C4 C5 . 1.432(4)
C5 C6 . 1.335(5)
C5 H5 . 0.9300
C6 C7 . 1.426(4)
C6 H6 . 0.9300
C7 C11 . 1.401(3)
C7 C8 . 1.410(4)
C8 C9 . 1.358(4)
C8 H8 . 0.9300
C9 C10 . 1.395(3)
C9 H9 . 0.9300
C10 N2 . 1.331(3)
C10 H10 . 0.9300
C11 N2 . 1.349(3)
C11 C12 . 1.451(4)
C12 N1 . 1.355(3)
C13 O1 . 1.247(3)
C13 O2 . 1.275(3)
C13 C14 . 1.480(3)
C14 C19 . 1.388(4)
C14 C15 . 1.405(4)
C15 O3 . 1.345(4)
C15 C16 . 1.382(4)
C16 C17 . 1.357(6)
C16 H16 . 0.9300
C17 C18 . 1.373(5)
C17 H17 . 0.9300
C18 C19 . 1.388(4)
C18 H18 . 0.9300
C19 H19 . 0.9300
C20 O5 2 1.252(3)
C20 O4 . 1.260(3)
C20 C21 . 1.484(3)
C21 C26 . 1.388(4)
C21 C22 . 1.399(3)
C22 O6 . 1.348(3)
C22 C23 . 1.404(4)
C23 C24 . 1.370(4)
C23 H23 . 0.9300
C24 C25 . 1.362(4)
C24 H24 . 0.9300
C25 C26 . 1.378(4)
C25 H25 . 0.9300
C26 H26 . 0.9300
Cd1 O2 . 2.3271(16)
Cd1 N1 . 2.355(2)
Cd1 N2 . 2.3606(19)
Cd1 O4 . 2.3630(18)
Cd1 O1 . 2.3993(19)
Cd1 O5 . 2.4214(18)
Cd1 O5 2 2.4911(18)
O3 H3A . 0.8199
O5 C20 2 1.252(3)
O5 Cd1 2 2.4911(18)
O6 H6A . 0.8200

loop_
_geom_hbond_atom_site_label_D
_geom_hbond_atom_site_label_H
_geom_hbond_atom_site_label_A
_geom_hbond_distance_DH
_geom_hbond_distance_HA
_geom_hbond_distance_DA
_geom_hbond_angle_DHA
O6 H6A O4 0.82 1.86 2.579(3) 145.7
O3 H3A O2 0.82 1.87 2.576(2) 143.2

loop_
_geom_torsion_atom_site_label_1
_geom_torsion_atom_site_label_2
_geom_torsion_atom_site_label_3
_geom_torsion_atom_site_label_4
_geom_torsion_site_symmetry_1
_geom_torsion_site_symmetry_4
_geom_torsion
N1 C1 C2 C3 . . 0.8(5)
C1 C2 C3 C4 . . -0.7(5)
C2 C3 C4 C12 . . 0.3(4)
C2 C3 C4 C5 . . -178.8(3)
C12 C4 C5 C6 . . 0.1(5)
C3 C4 C5 C6 . . 179.1(3)
C4 C5 C6 C7 . . 0.8(5)
C5 C6 C7 C11 . . -0.4(4)
C5 C6 C7 C8 . . 179.9(3)
C11 C7 C8 C9 . . -0.2(4)
C6 C7 C8 C9 . . 179.4(3)
C7 C8 C9 C10 . . 0.5(4)
C8 C9 C10 N2 . . -0.2(4)
C8 C7 C11 N2 . . -0.4(4)
C6 C7 C11 N2 . . 179.9(2)
C8 C7 C11 C12 . . 178.9(2)
C6 C7 C11 C12 . . -0.7(4)
C3 C4 C12 N1 . . 0.1(4)
C5 C4 C12 N1 . . 179.3(2)
C3 C4 C12 C11 . . 179.7(2)
C5 C4 C12 C11 . . -1.2(4)
N2 C11 C12 N1 . . 0.4(3)
C7 C11 C12 N1 . . -178.9(2)
N2 C11 C12 C4 . . -179.1(2)
C7 C11 C12 C4 . . 1.5(4)
O1 C13 C14 C19 . . -1.4(4)
O2 C13 C14 C19 . . -179.7(2)
O1 C13 C14 C15 . . 175.0(2)
O2 C13 C14 C15 . . -3.3(3)
C19 C14 C15 O3 . . 179.4(3)
C13 C14 C15 O3 . . 2.9(4)
C19 C14 C15 C16 . . 0.6(4)
C13 C14 C15 C16 . . -175.9(2)
O3 C15 C16 C17 . . -179.6(3)
C14 C15 C16 C17 . . -0.8(5)
C15 C16 C17 C18 . . 0.5(5)
C16 C17 C18 C19 . . -0.1(5)
C15 C14 C19 C18 . . -0.2(4)
C13 C14 C19 C18 . . 176.3(2)
C17 C18 C19 C14 . . 0.0(5)
O5 C20 C21 C26 2 . -0.5(3)
O4 C20 C21 C26 . . -179.4(2)
O5 C20 C21 C22 2 . 179.2(2)
O4 C20 C21 C22 . . 0.3(3)
C26 C21 C22 O6 . . 177.6(2)
C20 C21 C22 O6 . . -2.1(3)
C26 C21 C22 C23 . . -1.4(3)
C20 C21 C22 C23 . . 178.9(2)
O6 C22 C23 C24 . . -178.3(2)
C21 C22 C23 C24 . . 0.8(4)
C22 C23 C24 C25 . . 0.4(4)
C23 C24 C25 C26 . . -1.1(4)
C24 C25 C26 C21 . . 0.4(4)
C22 C21 C26 C25 . . 0.8(4)
C20 C21 C26 C25 . . -179.5(2)
C2 C1 N1 C12 . . -0.4(4)
C2 C1 N1 Cd1 . . 174.0(2)
C4 C12 N1 C1 . . -0.1(4)
C11 C12 N1 C1 . . -179.6(2)
C4 C12 N1 Cd1 . . -174.99(19)
C11 C12 N1 Cd1 . . 5.5(3)
O2 Cd1 N1 C1 . . -44.2(2)
N2 Cd1 N1 C1 . . 179.3(2)
O4 Cd1 N1 C1 . . 154.77(19)
O1 Cd1 N1 C1 . . -99.78(19)
O5 Cd1 N1 C1 . . 40.75(19)
O5 Cd1 N1 C1 2 . 102.81(19)
O2 Cd1 N1 C12 . . 130.28(16)
N2 Cd1 N1 C12 . . -6.16(15)
O4 Cd1 N1 C12 . . -30.7(3)
O1 Cd1 N1 C12 . . 74.72(16)
O5 Cd1 N1 C12 . . -144.75(17)
O5 Cd1 N1 C12 2 . -82.69(17)
C9 C10 N2 C11 . . -0.4(4)
C9 C10 N2 Cd1 . . -172.1(2)
C7 C11 N2 C10 . . 0.7(3)
C12 C11 N2 C10 . . -178.6(2)
C7 C11 N2 Cd1 . . 173.18(18)
C12 C11 N2 Cd1 . . -6.2(3)
O2 Cd1 N2 C10 . . 84.4(2)
N1 Cd1 N2 C10 . . 178.3(2)
O4 Cd1 N2 C10 . . -10.32(19)
O1 Cd1 N2 C10 . . 78.67(19)
O5 Cd1 N2 C10 . . -125.16(18)
O5 Cd1 N2 C10 2 . -63.38(18)
O2 Cd1 N2 C11 . . -87.44(18)
N1 Cd1 N2 C11 . . 6.44(15)
O4 Cd1 N2 C11 . . 177.81(16)
O1 Cd1 N2 C11 . . -93.21(16)
O5 Cd1 N2 C11 . . 62.97(18)
O5 Cd1 N2 C11 2 . 124.74(16)
O2 C13 O1 Cd1 . . 1.5(2)
C14 C13 O1 Cd1 . . -176.72(19)
O2 Cd1 O1 C13 . . -0.88(14)
N1 Cd1 O1 C13 . . 104.88(15)
N2 Cd1 O1 C13 . . 174.48(15)
O4 Cd1 O1 C13 . . -95.49(15)
O5 Cd1 O1 C13 . . 24.28(19)
O5 Cd1 O1 C13 2 . -108.56(16)
O1 C13 O2 Cd1 . . -1.6(2)
C14 C13 O2 Cd1 . . 176.70(18)
N1 Cd1 O2 C13 . . -85.86(15)
N2 Cd1 O2 C13 . . -6.14(19)
O4 Cd1 O2 C13 . . 87.38(15)
O1 Cd1 O2 C13 . . 0.86(13)
O5 Cd1 O2 C13 . . -163.56(15)
O5 Cd1 O2 C13 2 . 132.15(14)
O5 C20 O4 Cd1 2 . 0.7(2)
C21 C20 O4 Cd1 . . 179.66(17)
O2 Cd1 O4 C20 . . 134.91(14)
N1 Cd1 O4 C20 . . -63.3(2)
N2 Cd1 O4 C20 . . -86.37(15)
O1 Cd1 O4 C20 . . -170.14(15)
O5 Cd1 O4 C20 . . 45.33(15)
O5 Cd1 O4 C20 2 . -0.40(13)
O2 Cd1 O5 C20 . 2 -34.5(6)
N1 Cd1 O5 C20 . 2 -142.0(6)
N2 Cd1 O5 C20 . 2 164.6(6)
O4 Cd1 O5 C20 . 2 58.4(6)
O1 Cd1 O5 C20 . 2 -54.9(6)
O5 Cd1 O5 C20 2 2 95.8(6)
O2 Cd1 O5 Cd1 . 2 -162.70(7)
N1 Cd1 O5 Cd1 . 2 89.75(7)
N2 Cd1 O5 Cd1 . 2 36.35(10)
O4 Cd1 O5 Cd1 . 2 -69.82(8)
O1 Cd1 O5 Cd1 . 2 176.89(7)
O5 Cd1 O5 Cd1 2 2 -32.44(8)
